data_7215748
loop_
_publ_author_name
'Takemura, Akihiro'
'McAllister, Linda J.'
'Karadakov, Peter B.'
'Pridmore, Natalie E.'
'Whitwood, Adrian C.'
'Bruce, Duncan W.'

_publ_section_title
;
 Competition and cooperation: hydrogen and halogen bonding in co-crystals
 involving 4-iodotetrafluorobenzoic acid, 4-iodotetrafluorophenol and
 4-bromotetrafluorophenol
;
_journal_issue 20
_journal_name_full CrystEngComm
_journal_page_first 4254
_journal_paper_doi 10.1039/c4ce00319e
_journal_volume 16
_journal_year 2014
_chemical_formula_moiety 'C6 H F4 I O, C10 H8 N2'
_chemical_formula_sum 'C16 H9 F4 I N2 O'
_chemical_formula_weight 448.15
_chemical_name_systematic
;
 ? 
;
_space_group_crystal_system monoclinic
_space_group_IT_number 14
_space_group_name_Hall '-P 2ybc'
_space_group_name_H-M_alt 'P 1 21/c 1'
_symmetry_space_group_name_Hall '-P 2ybc'
_symmetry_space_group_name_H-M 'P 1 21/c 1'
_atom_sites_solution_hydrogens geom
_atom_sites_solution_primary iterative
_atom_sites_solution_secondary difmap
_audit_creation_date 2013-08-23
_audit_creation_method
;
  Olex2 1.2
  (compiled Apr 23 2013 17:59:47, GUI svn.r4466)
;
_cell_angle_alpha 90.00
_cell_angle_beta 106.546(9)
_cell_angle_gamma 90.00
_cell_formula_units_Z 4
_cell_length_a 16.0299(11)
_cell_length_b 4.0059(2)
_cell_length_c 25.154(3)
_cell_measurement_reflns_used 1807
_cell_measurement_temperature 110.00(10)
_cell_measurement_theta_max 27.9910
_cell_measurement_theta_min 3.5260
_cell_volume 1548.4(2)
_computing_cell_refinement
;
CrysAlisPro, Agilent Technologies,
Version 1.171.36.28 (release 01-02-2013 CrysAlis171 .NET)
(compiled Feb  1 2013,16:14:44)
;
_computing_data_collection
;
CrysAlisPro, Agilent Technologies,
Version 1.171.36.28 (release 01-02-2013 CrysAlis171 .NET)
(compiled Feb  1 2013,16:14:44)
;
_computing_data_reduction
;
CrysAlisPro, Agilent Technologies,
Version 1.171.36.28 (release 01-02-2013 CrysAlis171 .NET)
(compiled Feb  1 2013,16:14:44)
;
_computing_molecular_graphics
;
O. V. Dolomanov, L. J. Bourhis, R. J. Gildea, J. A. K. Howard and H. Puschmann,
OLEX2: a complete structure solution, refinement and analysis program.
J. Appl. Cryst. (2009). 42, 339-341.
;
_computing_publication_material
;
O. V. Dolomanov, L. J. Bourhis, R. J. Gildea, J. A. K. Howard and H. Puschmann,
OLEX2: a complete structure solution, refinement and analysis program.
J. Appl. Cryst. (2009). 42, 339-341.
;
_computing_structure_refinement
;
SHELXL, G.M. Sheldrick, Acta Cryst.
(2008). A64, 112-122
;
_computing_structure_solution 'SUPERFLIP, J. Appl. Cryst. (2007) 40, 786-790'
_diffrn_ambient_temperature 110.00(10)
_diffrn_detector_area_resol_mean 16.1450
_diffrn_measured_fraction_theta_full 0.9928
_diffrn_measured_fraction_theta_max 0.9928
_diffrn_measurement_details
;
  1 omega  -13.00   25.00   1.0000  140.0000
omega____ theta____ kappa____ phi______ frames
    -      -15.1611  -99.0000 -180.0000 38

  2 omega   59.00   88.00   1.0000  140.0000
omega____ theta____ kappa____ phi______ frames
    -       16.4111  178.0000  150.0000 29

  3 omega  -14.00   57.00   1.0000  140.0000
omega____ theta____ kappa____ phi______ frames
    -       16.4111  -99.0000  -30.0000 71

  4 omega  -27.00   43.00   1.0000  140.0000
omega____ theta____ kappa____ phi______ frames
    -       16.4111   19.0000 -150.0000 70
;
_diffrn_measurement_device_type 'SuperNova, Single source at offset, Eos'
_diffrn_measurement_method '\w scans'
_diffrn_orient_matrix_UB_11 -0.0298450000
_diffrn_orient_matrix_UB_12 0.0747222000
_diffrn_orient_matrix_UB_13 0.0125491000
_diffrn_orient_matrix_UB_21 -0.0087977000
_diffrn_orient_matrix_UB_22 0.1269109000
_diffrn_orient_matrix_UB_23 -0.0204771000
_diffrn_orient_matrix_UB_31 -0.0340654000
_diffrn_orient_matrix_UB_32 -0.0982161000
_diffrn_orient_matrix_UB_33 -0.0170048000
_diffrn_radiation_monochromator mirror
_diffrn_radiation_type 'Mo K\a'
_diffrn_radiation_wavelength 0.7107
_diffrn_reflns_av_R_equivalents 0.0391
_diffrn_reflns_av_unetI/netI 0.0687
_diffrn_reflns_limit_h_max 16
_diffrn_reflns_limit_h_min -19
_diffrn_reflns_limit_k_max 4
_diffrn_reflns_limit_k_min -4
_diffrn_reflns_limit_l_max 30
_diffrn_reflns_limit_l_min -25
_diffrn_reflns_number 4832
_diffrn_reflns_theta_full 25.09
_diffrn_reflns_theta_max 25.09
_diffrn_reflns_theta_min 3.26
_diffrn_source 'SuperNova (Mo) X-ray Source'
_exptl_absorpt_coefficient_mu 2.118
_exptl_absorpt_correction_T_max 0.960
_exptl_absorpt_correction_T_min 0.709
_exptl_absorpt_correction_type analytical
_exptl_absorpt_process_details
;
CrysAlisPro, Agilent Technologies,
Version 1.171.36.28 (release 01-02-2013 CrysAlis171 .NET)
(compiled Feb  1 2013,16:14:44)
Analytical numeric absorption correction using a multifaceted crystal
            model based on expressions derived by R.C. Clark & J.S. Reid.
(Clark, R. C. & Reid, J. S. (1995). Acta Cryst. A51, 887-897)
;
_exptl_crystal_colour 'clear colourless'
_exptl_crystal_colour_lustre clear
_exptl_crystal_colour_primary colourless
_exptl_crystal_density_diffrn 1.922
_exptl_crystal_density_method 'not measured'
_exptl_crystal_F_000 864
_exptl_crystal_size_max 0.2442
_exptl_crystal_size_mid 0.0622
_exptl_crystal_size_min 0.0253
_refine_diff_density_max 1.648
_refine_diff_density_min -1.952
_refine_diff_density_rms 0.179
_refine_ls_extinction_method none
_refine_ls_goodness_of_fit_ref 1.325
_refine_ls_hydrogen_treatment mixed
_refine_ls_matrix_type full
_refine_ls_number_parameters 221
_refine_ls_number_reflns 2738
_refine_ls_number_restraints 12
_refine_ls_restrained_S_all 1.323
_refine_ls_R_factor_all 0.0724
_refine_ls_R_factor_gt 0.0651
_refine_ls_shift/su_max 0.000
_refine_ls_shift/su_mean 0.000
_refine_ls_structure_factor_coef Fsqd
_refine_ls_weighting_details 'calc w=1/[\s^2^(Fo^2^)+(0.0139P)^2^+15.1259P] where P=(Fo^2^+2Fc^2^)/3'
_refine_ls_weighting_scheme calc
_refine_ls_wR_factor_gt 0.1239
_refine_ls_wR_factor_ref 0.1267
_reflns_number_gt 2443
_reflns_number_total 2738
_reflns_threshold_expression >2sigma(I)
_cod_data_source_file c4ce00319e1.cif
_cod_data_source_block dwb1215
_cod_database_code 7215748
_chemical_oxdiff_formula 'C16 H9 F4 I1 N2 O1'
_chemical_oxdiff_usercomment 'Akihiro Takemura AT27-B3'
_reflns_odcompleteness_completeness 99.28
_reflns_odcompleteness_iscentric 1
_reflns_odcompleteness_theta 25.04
_olex2_refinement_description
;
1. Fixed Uiso
 At 1.2 times of:
  All C(H) groups
2. Uiso/Uaniso restraints and constraints
Uanis(C5) \\sim Ueq: with sigma of 0.005 and sigma for terminal atoms of 0.005
Uanis(C4) \\sim Ueq: with sigma of 0.003 and sigma for terminal atoms of 0.006
3.a Aromatic/amide H refined with riding coordinates:
 C7(H7), C8(H8), C10(H10), C11(H11), C13(H13), C14(H14), C15(H15), C16(H16)
;

loop_
_space_group_symop_id
_space_group_symop_operation_xyz
1 'x, y, z'
2 '-x, y+1/2, -z+1/2'
3 '-x, -y, -z'
4 'x, -y-1/2, z-1/2'

loop_
_atom_site_label
_atom_site_type_symbol
_atom_site_fract_x
_atom_site_fract_y
_atom_site_fract_z
_atom_site_U_iso_or_equiv
_atom_site_adp_type
_atom_site_occupancy
_atom_site_symmetry_multiplicity
_atom_site_calc_flag
_atom_site_refinement_flags
C1 C 0.7219(5) 0.345(2) 0.3744(3) 0.015(2) Uani 1 1 d .
C2 C 0.7130(5) 0.322(2) 0.3182(3) 0.017(2) Uani 1 1 d .
C3 C 0.7745(5) 0.169(2) 0.2980(3) 0.0139(19) Uani 1 1 d .
C4 C 0.8477(5) 0.015(2) 0.3332(3) 0.0106(17) Uani 1 1 d U
C5 C 0.8570(5) 0.039(2) 0.3891(3) 0.0142(18) Uani 1 1 d U
C6 C 0.7951(5) 0.199(2) 0.4093(3) 0.0149(19) Uani 1 1 d .
C7 C 0.4214(5) 0.956(2) 0.3714(3) 0.019(2) Uani 1 1 d .
H7 H 0.4514 0.9685 0.3448 0.023 Uiso 1 1 calc R
C8 C 0.3380(5) 1.088(2) 0.3584(3) 0.018(2) Uani 1 1 d .
H8 H 0.3133 1.1869 0.3240 0.021 Uiso 1 1 calc R
C9 C 0.2919(5) 1.071(2) 0.3975(3) 0.0123(18) Uani 1 1 d .
C10 C 0.3324(5) 0.922(2) 0.4480(3) 0.0165(19) Uani 1 1 d .
H10 H 0.3039 0.9061 0.4753 0.020 Uiso 1 1 calc R
C11 C 0.4161(5) 0.799(3) 0.4572(4) 0.021(2) Uani 1 1 d .
H11 H 0.4426 0.7006 0.4913 0.025 Uiso 1 1 calc R
C12 C 0.2025(5) 1.214(2) 0.3857(3) 0.0129(18) Uani 1 1 d .
C13 C 0.1486(5) 1.241(2) 0.3317(3) 0.016(2) Uani 1 1 d .
H13 H 0.1666 1.1583 0.3022 0.019 Uiso 1 1 calc R
C14 C 0.0683(5) 1.391(2) 0.3222(3) 0.018(2) Uani 1 1 d .
H14 H 0.0331 1.4066 0.2858 0.022 Uiso 1 1 calc R
C15 C 0.0887(5) 1.482(2) 0.4148(3) 0.017(2) Uani 1 1 d .
H15 H 0.0683 1.5604 0.4436 0.020 Uiso 1 1 calc R
C16 C 0.1703(5) 1.335(2) 0.4273(3) 0.016(2) Uani 1 1 d .
H16 H 0.2037 1.3183 0.4641 0.020 Uiso 1 1 calc R
F1 F 0.6439(3) 0.4587(15) 0.28120(19) 0.0272(13) Uani 1 1 d .
F2 F 0.7628(3) 0.1536(14) 0.24293(18) 0.0225(13) Uani 1 1 d .
F3 F 0.9271(3) -0.1010(14) 0.42575(19) 0.0225(13) Uani 1 1 d .
F4 F 0.8088(3) 0.2031(15) 0.46460(18) 0.0243(13) Uani 1 1 d .
I1 I 0.62289(3) 0.54679(15) 0.40315(2) 0.01616(19) Uani 1 1 d .
N1 N 0.4610(4) 0.813(2) 0.4199(3) 0.0171(17) Uani 1 1 d .
N2 N 0.0384(4) 1.5136(19) 0.3625(3) 0.0139(16) Uani 1 1 d .
O1 O 0.9039(4) -0.1410(16) 0.3107(2) 0.0163(14) Uani 1 1 d .
H1 H 0.939(8) -0.27(3) 0.333(5) 0.07(4) Uiso 1 1 d .

loop_
_atom_site_aniso_label
_atom_site_aniso_U_11
_atom_site_aniso_U_22
_atom_site_aniso_U_33
_atom_site_aniso_U_23
_atom_site_aniso_U_13
_atom_site_aniso_U_12
C1 0.007(4) 0.014(5) 0.027(5) 0.000(4) 0.008(3) -0.001(4)
C2 0.013(4) 0.016(5) 0.020(4) 0.001(4) 0.002(3) 0.005(4)
C3 0.012(4) 0.016(5) 0.016(4) 0.004(4) 0.007(3) 0.002(4)
C4 0.009(3) 0.009(3) 0.014(3) -0.001(2) 0.003(2) 0.002(2)
C5 0.011(3) 0.012(4) 0.018(3) 0.003(3) 0.002(3) 0.006(3)
C6 0.014(4) 0.018(5) 0.014(4) -0.006(4) 0.006(3) -0.004(4)
C7 0.012(4) 0.025(6) 0.022(4) -0.003(4) 0.006(3) -0.006(4)
C8 0.012(4) 0.021(5) 0.020(4) -0.004(4) 0.004(3) 0.000(4)
C9 0.007(4) 0.009(4) 0.020(4) -0.004(4) 0.003(3) -0.002(4)
C10 0.010(4) 0.020(5) 0.019(4) -0.005(4) 0.003(3) -0.002(4)
C11 0.015(4) 0.023(6) 0.022(5) 0.001(4) 0.001(4) 0.005(4)
C12 0.011(4) 0.009(5) 0.020(4) 0.002(4) 0.006(3) 0.000(4)
C13 0.013(4) 0.019(6) 0.018(4) 0.000(4) 0.006(3) -0.001(4)
C14 0.012(4) 0.023(6) 0.016(4) 0.001(4) -0.001(3) -0.003(4)
C15 0.014(4) 0.016(6) 0.021(4) -0.002(4) 0.006(3) 0.001(4)
C16 0.009(4) 0.018(5) 0.021(5) -0.003(4) 0.002(3) 0.000(4)
F1 0.017(2) 0.041(4) 0.021(3) 0.006(3) 0.001(2) 0.015(3)
F2 0.019(3) 0.034(4) 0.014(2) 0.001(2) 0.004(2) 0.010(3)
F3 0.012(2) 0.034(4) 0.019(2) 0.001(2) 0.0012(19) 0.012(2)
F4 0.020(3) 0.040(4) 0.014(2) -0.001(3) 0.006(2) 0.010(3)
I1 0.0117(3) 0.0143(3) 0.0243(3) -0.0002(3) 0.0080(2) 0.0030(3)
N1 0.011(3) 0.019(4) 0.021(4) -0.003(4) 0.004(3) 0.000(3)
N2 0.011(3) 0.011(4) 0.020(4) -0.003(3) 0.006(3) -0.002(3)
O1 0.013(3) 0.017(4) 0.019(3) -0.001(3) 0.005(2) 0.006(3)

loop_
_atom_type_symbol
_atom_type_description
_atom_type_scat_dispersion_real
_atom_type_scat_dispersion_imag
_atom_type_scat_source
C C 0.0033 0.0016 'International Tables Vol C Tables 4.2.6.8 and 6.1.1.4'
H H 0.0000 0.0000 'International Tables Vol C Tables 4.2.6.8 and 6.1.1.4'
F F 0.0171 0.0103 'International Tables Vol C Tables 4.2.6.8 and 6.1.1.4'
I I -0.4742 1.8119 'International Tables Vol C Tables 4.2.6.8 and 6.1.1.4'
N N 0.0061 0.0033 'International Tables Vol C Tables 4.2.6.8 and 6.1.1.4'
O O 0.0106 0.0060 'International Tables Vol C Tables 4.2.6.8 and 6.1.1.4'

loop_
_exptl_crystal_face_index_h
_exptl_crystal_face_index_k
_exptl_crystal_face_index_l
_exptl_crystal_face_perp_dist
_exptl_oxdiff_crystal_face_indexfrac_h
_exptl_oxdiff_crystal_face_indexfrac_k
_exptl_oxdiff_crystal_face_indexfrac_l
_exptl_oxdiff_crystal_face_x
_exptl_oxdiff_crystal_face_y
_exptl_oxdiff_crystal_face_z
-1 0 -1 0.0264 -0.9912 0.0020 -1.0130 0.0170 0.0297 0.0508
0 1 0 0.1225 0.0046 1.0020 0.0241 0.0750 0.1266 -0.0990
0 -1 0 0.1215 -0.0046 -1.0020 -0.0241 -0.0750 -0.1266 0.0990
0 0 3 0.0091 -0.0176 -0.0023 3.0070 0.0381 -0.0617 -0.0503
0 0 -3 0.0161 0.0176 0.0023 -3.0070 -0.0381 0.0617 0.0503
1 0 1 0.0010 0.9912 -0.0020 1.0130 -0.0170 -0.0297 -0.0508

loop_
_geom_angle_atom_site_label_1
_geom_angle_atom_site_label_2
_geom_angle_atom_site_label_3
_geom_angle
C2 C1 I1 120.9(6)
C6 C1 C2 116.4(7)
C6 C1 I1 122.5(6)
C3 C2 C1 122.1(8)
F1 C2 C1 120.4(7)
F1 C2 C3 117.4(7)
C2 C3 C4 121.5(7)
F2 C3 C2 119.8(7)
F2 C3 C4 118.6(7)
C5 C4 C3 116.4(7)
O1 C4 C3 118.6(7)
O1 C4 C5 125.0(7)
C4 C5 C6 121.6(7)
F3 C5 C4 119.6(7)
F3 C5 C6 118.8(7)
C1 C6 C5 121.9(7)
F4 C6 C1 120.7(7)
F4 C6 C5 117.4(7)
C8 C7 H7 118.1
N1 C7 H7 118.1
N1 C7 C8 123.8(8)
C7 C8 H8 120.5
C7 C8 C9 118.9(8)
C9 C8 H8 120.5
C8 C9 C12 120.9(7)
C10 C9 C8 117.8(7)
C10 C9 C12 121.3(7)
C9 C10 H10 120.5
C9 C10 C11 119.0(8)
C11 C10 H10 120.5
C10 C11 H11 118.1
N1 C11 C10 123.8(8)
N1 C11 H11 118.1
C13 C12 C9 121.1(7)
C16 C12 C9 122.0(7)
C16 C12 C13 116.9(8)
C12 C13 H13 120.3
C14 C13 C12 119.4(8)
C14 C13 H13 120.3
C13 C14 H14 118.3
N2 C14 C13 123.4(8)
N2 C14 H14 118.3
C16 C15 H15 119.0
N2 C15 H15 119.0
N2 C15 C16 121.9(8)
C12 C16 C15 120.6(8)
C12 C16 H16 119.7
C15 C16 H16 119.7
C7 N1 C11 116.6(7)
C14 N2 C15 117.7(7)
C4 O1 H1 113(8)

loop_
_geom_bond_atom_site_label_1
_geom_bond_atom_site_label_2
_geom_bond_distance
C1 C2 1.381(11)
C1 C6 1.380(11)
C1 I1 2.086(8)
C2 C3 1.377(11)
C2 F1 1.343(9)
C3 C4 1.398(11)
C3 F2 1.345(9)
C4 C5 1.374(11)
C4 O1 1.346(9)
C5 C6 1.392(11)
C5 F3 1.355(9)
C6 F4 1.346(9)
C7 H7 0.9300
C7 C8 1.387(11)
C7 N1 1.333(11)
C8 H8 0.9300
C8 C9 1.390(11)
C9 C10 1.385(11)
C9 C12 1.494(11)
C10 H10 0.9300
C10 C11 1.386(11)
C11 H11 0.9300
C11 N1 1.337(11)
C12 C13 1.392(11)
C12 C16 1.379(11)
C13 H13 0.9300
C13 C14 1.378(11)
C14 H14 0.9300
C14 N2 1.332(10)
C15 H15 0.9300
C15 C16 1.386(11)
C15 N2 1.341(10)
C16 H16 0.9300
O1 H1 0.85(12)

loop_
_geom_torsion_atom_site_label_1
_geom_torsion_atom_site_label_2
_geom_torsion_atom_site_label_3
_geom_torsion_atom_site_label_4
_geom_torsion
C1 C2 C3 C4 2.7(14)
C1 C2 C3 F2 -179.9(8)
C2 C1 C6 C5 0.5(14)
C2 C1 C6 F4 -178.8(8)
C2 C3 C4 C5 -3.0(13)
C2 C3 C4 O1 177.8(8)
C3 C4 C5 C6 2.1(13)
C3 C4 C5 F3 -179.3(8)
C4 C5 C6 C1 -1.0(14)
C4 C5 C6 F4 178.3(8)
C6 C1 C2 C3 -1.3(14)
C6 C1 C2 F1 -179.7(8)
C7 C8 C9 C10 0.4(14)
C7 C8 C9 C12 178.9(8)
C8 C7 N1 C11 0.1(14)
C8 C9 C10 C11 -0.2(14)
C8 C9 C12 C13 27.2(13)
C8 C9 C12 C16 -150.8(9)
C9 C10 C11 N1 -0.1(15)
C9 C12 C13 C14 -176.6(8)
C9 C12 C16 C15 176.8(8)
C10 C9 C12 C13 -154.3(9)
C10 C9 C12 C16 27.7(14)
C10 C11 N1 C7 0.1(14)
C12 C9 C10 C11 -178.7(8)
C12 C13 C14 N2 -0.1(14)
C13 C12 C16 C15 -1.3(13)
C13 C14 N2 C15 -1.6(14)
C16 C12 C13 C14 1.5(13)
C16 C15 N2 C14 1.8(13)
F1 C2 C3 C4 -178.9(8)
F1 C2 C3 F2 -1.4(13)
F2 C3 C4 C5 179.5(8)
F2 C3 C4 O1 0.2(12)
F3 C5 C6 C1 -179.5(8)
F3 C5 C6 F4 -0.2(13)
I1 C1 C2 C3 -175.2(7)
I1 C1 C2 F1 6.4(12)
I1 C1 C6 C5 174.2(7)
I1 C1 C6 F4 -5.1(12)
N1 C7 C8 C9 -0.4(15)
N2 C15 C16 C12 -0.4(14)
O1 C4 C5 C6 -178.6(8)
O1 C4 C5 F3 -0.1(13)
